data_7036644
loop_
_publ_author_name
'Ng, Ho-Yuen'
'Cheung, Wai-Man'
'Kwan Huang, Enrique'
'Wong, Kang-Long'
'Sung, Herman H.-Y.'
'Williams, Ian D.'
'Leung, Wa-Hung'

_publ_section_title
;
 Ruthenium chalcogenonitrosyl and bridged nitrido complexes containing
 chelating sulfur and oxygen ligands.
;
_journal_issue 42
_journal_name_full 'Dalton transactions (Cambridge, England : 2003)'
_journal_page_first 18459
_journal_page_last 18468
_journal_paper_doi 10.1039/c5dt02513c
_journal_volume 44
_journal_year 2015
_chemical_absolute_configuration ad
_chemical_formula_moiety 'C17 H30 Cl2 Co N O9 P3 Ru Se'
_chemical_formula_sum 'C17 H30 Cl2 Co N O9 P3 Ru Se'
_chemical_formula_weight 795.19
_chemical_name_systematic
;
 ? 
;
_space_group_crystal_system orthorhombic
_space_group_IT_number 29
_space_group_name_Hall 'P 2c -2ac'
_space_group_name_H-M_alt 'P c a 21'
_symmetry_space_group_name_Hall 'P 2c -2ac'
_symmetry_space_group_name_H-M 'P c a 21'
_atom_sites_solution_hydrogens geom
_atom_sites_solution_primary iterative
_atom_sites_solution_secondary difmap
_audit_creation_date 2015-08-21
_audit_creation_method
;
Olex2 1.2
(compiled 2015.01.26 svn.r3150 for OlexSys, GUI svn.r4998)
;
_audit_update_record
;
2015-09-02 deposited with the CCDC.
2015-09-04 downloaded from the CCDC.
;
_cell_angle_alpha 90.00
_cell_angle_beta 90.00
_cell_angle_gamma 90.00
_cell_formula_units_Z 4
_cell_length_a 14.40074(14)
_cell_length_b 15.56830(18)
_cell_length_c 13.23672(14)
_cell_measurement_reflns_used 5786
_cell_measurement_temperature 203.01(10)
_cell_measurement_theta_max 75.2530
_cell_measurement_theta_min 5.3500
_cell_volume 2967.61(5)
_computing_cell_refinement
;
CrysAlisPro, Agilent Technologies,
Version 1.171.36.32 (release 02-08-2013 CrysAlis171 .NET)
(compiled Aug  2 2013,16:46:58)
;
_computing_data_collection
;
CrysAlisPro, Agilent Technologies,
Version 1.171.36.32 (release 02-08-2013 CrysAlis171 .NET)
(compiled Aug  2 2013,16:46:58)
;
_computing_data_reduction
;
CrysAlisPro, Agilent Technologies,
Version 1.171.36.32 (release 02-08-2013 CrysAlis171 .NET)
(compiled Aug  2 2013,16:46:58)
;
_computing_molecular_graphics 'Olex2 (Dolomanov et al., 2009)'
_computing_publication_material 'Olex2 (Dolomanov et al., 2009)'
_computing_structure_refinement 'XL (Sheldrick, 2008)'
_computing_structure_solution
;
Superflip (Palatinus & Chapuis, 2007;Palatinus & van der Lee, 2008;
Palatinus et al., 2012)
;
_diffrn_ambient_temperature 203.01(10)
_diffrn_detector_area_resol_mean 10.3587
_diffrn_measured_fraction_theta_full 0.991
_diffrn_measured_fraction_theta_max 0.991
_diffrn_measurement_details
;
  1 omega   37.00   89.00   1.0000    4.0000
omega____ theta____ kappa____ phi______ frames
    -      110.5703  -30.0000   30.0000 52

  2 omega  -27.00   30.00   1.0000    2.0000
omega____ theta____ kappa____ phi______ frames
    -      -40.9453   37.0000  -60.0000 57

  3 omega  -66.00   21.00   1.0000    2.0000
omega____ theta____ kappa____ phi______ frames
    -      -40.9453   19.0000 -120.0000 87

  4 omega   38.00   89.00   1.0000    4.0000
omega____ theta____ kappa____ phi______ frames
    -      110.5703  -30.0000 -180.0000 51

  5 omega   33.00   81.00   1.0000    4.0000
omega____ theta____ kappa____ phi______ frames
    -      110.5703  -30.0000   90.0000 48

  6 omega   50.00   87.00   1.0000    4.0000
omega____ theta____ kappa____ phi______ frames
    -      110.5703  -30.0000  -90.0000 37

  7 omega   36.00   98.00   1.0000    4.0000
omega____ theta____ kappa____ phi______ frames
    -      110.5703  -45.0000 -120.0000 62

  8 omega   15.00   41.00   1.0000    2.0000
omega____ theta____ kappa____ phi______ frames
    -       41.7562  -99.0000    0.0000 26

  9 omega   57.00   98.00   1.0000    2.0000
omega____ theta____ kappa____ phi______ frames
    -       41.0703 -125.0000 -120.0000 41

 10 omega   87.00  173.00   1.0000    4.0000
omega____ theta____ kappa____ phi______ frames
    -      110.5703   45.0000 -180.0000 86

 11 omega   58.00  113.00   1.0000    4.0000
omega____ theta____ kappa____ phi______ frames
    -      110.5703 -111.0000 -120.0000 55
;
_diffrn_measurement_device 'kappa diffractometer'
_diffrn_measurement_device_type 'SuperNova, Dual, Cu at zero, Atlas'
_diffrn_measurement_method '\w scans'
_diffrn_orient_matrix_UB_11 -0.0353257000
_diffrn_orient_matrix_UB_12 0.0795452000
_diffrn_orient_matrix_UB_13 -0.0576348000
_diffrn_orient_matrix_UB_21 -0.0834097000
_diffrn_orient_matrix_UB_22 0.0063023000
_diffrn_orient_matrix_UB_23 0.0725403000
_diffrn_orient_matrix_UB_31 0.0568666000
_diffrn_orient_matrix_UB_32 0.0585602000
_diffrn_orient_matrix_UB_33 0.0704421000
_diffrn_radiation_monochromator mirror
_diffrn_radiation_probe x-ray
_diffrn_radiation_type CuK\a
_diffrn_radiation_wavelength 1.54184
_diffrn_reflns_av_R_equivalents 0.0312
_diffrn_reflns_av_unetI/netI 0.0379
_diffrn_reflns_limit_h_max 17
_diffrn_reflns_limit_h_min -14
_diffrn_reflns_limit_k_max 18
_diffrn_reflns_limit_k_min -13
_diffrn_reflns_limit_l_max 15
_diffrn_reflns_limit_l_min -15
_diffrn_reflns_number 9310
_diffrn_reflns_theta_full 66.50
_diffrn_reflns_theta_max 67.46
_diffrn_reflns_theta_min 4.18
_diffrn_source 'sealed X-ray tube'
_diffrn_source_current 0.80
_diffrn_source_power 0.040
_diffrn_source_target Cu
_diffrn_source_voltage 50
_exptl_absorpt_coefficient_mu 13.476
_exptl_absorpt_correction_T_max 1.00000
_exptl_absorpt_correction_T_min 0.21685
_exptl_absorpt_correction_type multi-scan
_exptl_absorpt_process_details
;
CrysAlisPro, Agilent Technologies,
Version 1.171.36.32 (release 02-08-2013 CrysAlis171 .NET)
(compiled Aug  2 2013,16:46:58)
Empirical absorption correction using spherical harmonics,
 implemented in SCALE3 ABSPACK scaling algorithm.
;
_exptl_crystal_colour yellow
_exptl_crystal_colour_primary yellow
_exptl_crystal_density_diffrn 1.780
_exptl_crystal_density_method 'not measured'
_exptl_crystal_description needle
_exptl_crystal_F_000 1580
_exptl_crystal_size_max 0.2
_exptl_crystal_size_mid 0.05
_exptl_crystal_size_min 0.04
_refine_diff_density_max 0.424
_refine_diff_density_min -0.556
_refine_diff_density_rms 0.066
_refine_ls_abs_structure_details 'Flack H D (1983), Acta Cryst. A39, 876-881'
_refine_ls_abs_structure_Flack -0.030(5)
_refine_ls_extinction_method none
_refine_ls_goodness_of_fit_ref 1.003
_refine_ls_hydrogen_treatment constr
_refine_ls_matrix_type full
_refine_ls_number_parameters 319
_refine_ls_number_reflns 4355
_refine_ls_number_restraints 10
_refine_ls_restrained_S_all 1.010
_refine_ls_R_factor_all 0.0309
_refine_ls_R_factor_gt 0.0275
_refine_ls_shift/su_max 0.001
_refine_ls_shift/su_mean 0.000
_refine_ls_structure_factor_coef Fsqd
_refine_ls_weighting_details 'calc w=1/[\s^2^(Fo^2^)+(0.0370P)^2^+0.0000P] where P=(Fo^2^+2Fc^2^)/3'
_refine_ls_weighting_scheme calc
_refine_ls_wR_factor_gt 0.0658
_refine_ls_wR_factor_ref 0.0678
_reflns_number_gt 4109
_reflns_number_total 4355
_reflns_threshold_expression >2sigma(I)
_cod_data_source_file c5dt02513c1.cif
_cod_data_source_block wai140a
_cod_depositor_comments 'Adding full bibliography for 7036640--7036645.cif.'
_cod_database_code 7036644
_chemical_oxdiff_formula 'Ce1 Co1 Cp1 Et6 O9 P3'
_reflns_odcompleteness_completeness 99.64
_reflns_odcompleteness_iscentric 1
_reflns_odcompleteness_theta 68.13
_olex2_refinement_description
;
1. Fixed Uiso
 At 1.2 times of:
  All C(H) groups, All C(H,H) groups
 At 1.5 times of:
  All C(H,H,H) groups
2. Restrained distances
 C18-C17 = C20-C19 = C16-C15 = C14-C13 = C12-C11
 1.52 with sigma of 0.015
 O6-C21 = O6-C21A
 1.43 with sigma of 0.015
 C22-C21 = C22A-C21A
 1.52 with sigma of 0.015
3. Others
 Fixed Sof: C21(0.5) C22(0.5) C21A(0.5) C22A(0.5)
4.a Secondary CH2 refined with riding coordinates:
 C11(H11A,H11B), C13(H13A,H13B), C15(H15A,H15B), C17(H17A,H17B), C19(H19A,H19B)
4.b Aromatic/amide H refined with riding coordinates:
 C1(H1), C2(H2), C3(H3), C4(H4), C5(H5)
4.c Idealised Me refined as rotating group:
 C12(H12A,H12B,H12C), C14(H14A,H14B,H14C), C16(H16A,H16B,H16C), C18(H18A,H18B,
 H18C), C20(H20A,H20B,H20C)
;
_olex2_date_sample_data_collection 1406862399.0
_olex2_submission_special_instructions 'No special instructions were received'

loop_
_space_group_symop_id
_space_group_symop_operation_xyz
1 'x, y, z'
2 '-x, -y, z+1/2'
3 '-x+1/2, y, z+1/2'
4 'x+1/2, -y, z'

loop_
_atom_site_label
_atom_site_type_symbol
_atom_site_fract_x
_atom_site_fract_y
_atom_site_fract_z
_atom_site_U_iso_or_equiv
_atom_site_adp_type
_atom_site_occupancy
_atom_site_calc_flag
_atom_site_disorder_assembly
_atom_site_disorder_group
_atom_site_refinement_flags_posn
Ru1 Ru 0.35503(2) 0.20086(2) 0.31888(3) 0.03027(8) Uani 1 d A . .
Se1 Se 0.27884(4) 0.16245(4) 0.08144(4) 0.04944(15) Uani 1 d A . .
Co1 Co 0.59752(5) 0.30205(4) 0.39781(6) 0.03167(16) Uani 1 d . . .
Cl1 Cl 0.30720(8) 0.06639(7) 0.37828(9) 0.0420(3) Uani 1 d . . .
Cl2 Cl 0.21188(7) 0.26376(9) 0.36255(10) 0.0453(3) Uani 1 d . . .
P1 P 0.57807(7) 0.17521(7) 0.33503(9) 0.0314(2) Uani 1 d . . .
P2 P 0.48556(8) 0.27763(7) 0.50252(9) 0.0305(2) Uani 1 d . . .
P3 P 0.50198(8) 0.35665(7) 0.29049(10) 0.0364(3) Uani 1 d A . .
O1 O 0.6540(2) 0.1616(2) 0.2497(3) 0.0427(8) Uani 1 d . . .
O2 O 0.6014(2) 0.1068(2) 0.4189(3) 0.0444(8) Uani 1 d . . .
O3 O 0.5288(2) 0.2295(2) 0.5973(3) 0.0399(7) Uani 1 d . . .
O4 O 0.4472(2) 0.3635(2) 0.5539(3) 0.0491(9) Uani 1 d . . .
O5 O 0.4928(3) 0.4561(2) 0.3179(4) 0.0550(9) Uani 1 d . . .
O6 O 0.5466(3) 0.3593(3) 0.1809(3) 0.0585(10) Uani 1 d . . D
O7 O 0.4859(2) 0.15238(19) 0.2869(3) 0.0353(7) Uani 1 d . . .
O8 O 0.4031(2) 0.2261(2) 0.4641(2) 0.0325(6) Uani 1 d . . .
O9 O 0.4040(2) 0.3226(2) 0.2825(3) 0.0371(7) Uani 1 d . . .
N1 N 0.3166(3) 0.1797(3) 0.1975(3) 0.0355(8) Uani 1 d . . .
C1 C 0.7365(4) 0.2751(4) 0.4169(5) 0.0554(15) Uani 1 d . . .
H1 H 0.7631 0.2203 0.4098 0.066 Uiso 1 calc . . R
C2 C 0.7026(4) 0.3079(4) 0.5056(5) 0.0552(15) Uani 1 d . . .
H2 H 0.7028 0.2804 0.5688 0.066 Uiso 1 calc . . R
C3 C 0.6668(4) 0.3914(4) 0.4844(6) 0.067(2) Uani 1 d . . .
H3 H 0.6374 0.4283 0.5306 0.080 Uiso 1 calc . . R
C4 C 0.6837(5) 0.4081(5) 0.3818(8) 0.086(3) Uani 1 d . . .
H4 H 0.6696 0.4592 0.3472 0.103 Uiso 1 calc . . R
C5 C 0.7262(4) 0.3336(6) 0.3398(6) 0.075(2) Uani 1 d . . .
H5 H 0.7438 0.3258 0.2721 0.090 Uiso 1 calc . . R
C11 C 0.6630(4) 0.0798(4) 0.1975(5) 0.0514(13) Uani 1 d . . D
H11A H 0.6012 0.0570 0.1819 0.062 Uiso 1 calc . . R
H11B H 0.6949 0.0385 0.2412 0.062 Uiso 1 calc . . R
C12 C 0.7156(5) 0.0913(5) 0.1039(6) 0.075(2) Uani 1 d . . D
H12A H 0.6827 0.1307 0.0598 0.112 Uiso 1 calc . . GR
H12B H 0.7225 0.0363 0.0703 0.112 Uiso 1 calc . . GR
H12C H 0.7765 0.1145 0.1194 0.112 Uiso 1 calc . . GR
C13 C 0.5640(4) 0.0197(3) 0.4193(5) 0.0486(13) Uani 1 d . . D
H13A H 0.6133 -0.0214 0.4030 0.058 Uiso 1 calc . . R
H13B H 0.5152 0.0145 0.3680 0.058 Uiso 1 calc . . R
C14 C 0.5252(4) 0.0003(4) 0.5205(5) 0.0629(17) Uani 1 d . . D
H14A H 0.4683 0.0327 0.5303 0.094 Uiso 1 calc . . GR
H14B H 0.5699 0.0163 0.5720 0.094 Uiso 1 calc . . GR
H14C H 0.5120 -0.0606 0.5254 0.094 Uiso 1 calc . . GR
C15 C 0.4691(4) 0.1985(4) 0.6784(4) 0.0466(13) Uani 1 d . . D
H15A H 0.4274 0.1538 0.6529 0.056 Uiso 1 calc . . R
H15B H 0.4313 0.2458 0.7049 0.056 Uiso 1 calc . . R
C16 C 0.5299(5) 0.1626(4) 0.7606(5) 0.0599(16) Uani 1 d . . D
H16A H 0.5621 0.1122 0.7357 0.090 Uiso 1 calc . . GR
H16B H 0.4918 0.1470 0.8182 0.090 Uiso 1 calc . . GR
H16C H 0.5749 0.2056 0.7809 0.090 Uiso 1 calc . . GR
C17 C 0.3602(4) 0.4041(5) 0.5305(5) 0.071(2) Uani 1 d . . D
H17A H 0.3195 0.3629 0.4963 0.085 Uiso 1 calc . . R
H17B H 0.3710 0.4524 0.4845 0.085 Uiso 1 calc . . R
C18 C 0.3151(5) 0.4350(5) 0.6222(6) 0.083(2) Uani 1 d . . D
H18A H 0.3029 0.3870 0.6669 0.124 Uiso 1 calc . . GR
H18B H 0.2570 0.4628 0.6047 0.124 Uiso 1 calc . . GR
H18C H 0.3554 0.4759 0.6560 0.124 Uiso 1 calc . . GR
C19 C 0.4346(5) 0.5114(4) 0.2559(7) 0.075(2) Uani 1 d . . D
H19A H 0.3691 0.4954 0.2634 0.090 Uiso 1 calc . . R
H19B H 0.4518 0.5057 0.1845 0.090 Uiso 1 calc . . R
C20 C 0.4495(4) 0.6007(3) 0.2906(6) 0.0669(19) Uani 1 d . . D
H20A H 0.5151 0.6146 0.2866 0.100 Uiso 1 calc . . GR
H20B H 0.4286 0.6063 0.3599 0.100 Uiso 1 calc . . GR
H20C H 0.4146 0.6398 0.2480 0.100 Uiso 1 calc . . GR
C21 C 0.5266(8) 0.3091(7) 0.0966(8) 0.049(3) Uiso 0.50 d A 1 D
C22 C 0.4513(9) 0.3588(9) 0.0381(11) 0.065(3) Uiso 0.50 d A 1 D
C21A C 0.4892(9) 0.3395(8) 0.0900(9) 0.061(3) Uiso 0.50 d A 2 D
C22A C 0.5140(11) 0.2596(10) 0.0315(13) 0.082(4) Uiso 0.50 d A 2 D

loop_
_atom_site_aniso_label
_atom_site_aniso_U_11
_atom_site_aniso_U_22
_atom_site_aniso_U_33
_atom_site_aniso_U_23
_atom_site_aniso_U_13
_atom_site_aniso_U_12
Ru1 0.02284(14) 0.04283(16) 0.02515(16) -0.00054(15) -0.00264(14) -0.00193(11)
Se1 0.0435(3) 0.0742(4) 0.0306(3) -0.0077(3) -0.0095(2) 0.0055(2)
Co1 0.0252(3) 0.0361(3) 0.0337(4) -0.0003(3) -0.0007(3) -0.0038(3)
Cl1 0.0380(5) 0.0489(6) 0.0392(6) 0.0028(5) -0.0017(5) -0.0149(5)
Cl2 0.0244(5) 0.0761(8) 0.0353(6) -0.0036(6) -0.0030(4) 0.0084(5)
P1 0.0251(5) 0.0362(5) 0.0329(6) -0.0026(5) 0.0004(4) 0.0002(4)
P2 0.0255(5) 0.0387(6) 0.0273(6) -0.0029(5) -0.0017(4) -0.0008(4)
P3 0.0371(6) 0.0363(5) 0.0358(7) 0.0035(5) -0.0005(5) -0.0011(4)
O1 0.0323(17) 0.0490(19) 0.047(2) -0.0119(16) 0.0087(15) -0.0008(13)
O2 0.0400(18) 0.0371(17) 0.056(2) 0.0046(16) -0.0113(16) -0.0010(14)
O3 0.0306(16) 0.058(2) 0.0313(18) 0.0030(16) -0.0036(14) -0.0033(13)
O4 0.0378(19) 0.053(2) 0.056(2) -0.0196(18) 0.0006(17) 0.0057(15)
O5 0.059(2) 0.0388(17) 0.068(3) 0.004(2) -0.016(2) 0.0028(14)
O6 0.050(2) 0.085(3) 0.040(2) 0.009(2) 0.0066(19) -0.003(2)
O7 0.0296(15) 0.0422(16) 0.0340(17) -0.0068(13) -0.0032(13) 0.0018(12)
O8 0.0220(14) 0.0459(17) 0.0296(16) 0.0009(13) -0.0030(12) -0.0019(12)
O9 0.0345(17) 0.0388(16) 0.0381(18) 0.0050(14) -0.0074(14) 0.0004(12)
N1 0.0245(17) 0.048(2) 0.034(2) -0.0016(17) -0.0025(15) 0.0009(14)
C1 0.025(2) 0.070(3) 0.072(4) -0.012(3) -0.008(3) -0.003(2)
C2 0.038(3) 0.078(4) 0.050(4) 0.002(3) -0.011(2) -0.021(3)
C3 0.037(3) 0.064(4) 0.099(6) -0.033(4) -0.006(3) -0.012(3)
C4 0.053(4) 0.069(4) 0.137(8) 0.047(5) -0.032(4) -0.038(3)
C5 0.039(3) 0.123(6) 0.063(5) -0.001(4) 0.009(3) -0.037(3)
C11 0.061(3) 0.049(3) 0.045(3) -0.001(2) 0.007(3) 0.004(2)
C12 0.071(4) 0.071(4) 0.081(5) -0.024(4) 0.040(4) -0.011(3)
C13 0.048(3) 0.038(2) 0.060(4) -0.003(2) -0.001(3) 0.005(2)
C14 0.065(4) 0.057(3) 0.066(4) 0.014(3) 0.009(3) -0.004(3)
C15 0.048(3) 0.056(3) 0.037(3) 0.002(2) 0.009(2) -0.008(2)
C16 0.076(4) 0.064(4) 0.040(3) 0.012(3) -0.003(3) -0.002(3)
C17 0.058(4) 0.080(4) 0.073(5) -0.030(4) -0.015(3) 0.029(3)
C18 0.061(4) 0.110(6) 0.077(5) -0.017(5) 0.005(4) 0.037(4)
C19 0.078(5) 0.054(4) 0.094(6) 0.004(4) -0.024(4) 0.013(3)
C20 0.064(4) 0.046(3) 0.090(6) 0.005(3) 0.016(4) 0.008(3)

loop_
_atom_type_symbol
_atom_type_description
_atom_type_scat_dispersion_real
_atom_type_scat_dispersion_imag
_atom_type_scat_source
C C 0.0181 0.0091 'International Tables Vol C Tables 4.2.6.8 and 6.1.1.4'
H H 0.0000 0.0000 'International Tables Vol C Tables 4.2.6.8 and 6.1.1.4'
Cl Cl 0.3639 0.7018 'International Tables Vol C Tables 4.2.6.8 and 6.1.1.4'
Co Co -2.3653 3.6143 'International Tables Vol C Tables 4.2.6.8 and 6.1.1.4'
N N 0.0311 0.0180 'International Tables Vol C Tables 4.2.6.8 and 6.1.1.4'
O O 0.0492 0.0322 'International Tables Vol C Tables 4.2.6.8 and 6.1.1.4'
P P 0.2955 0.4335 'International Tables Vol C Tables 4.2.6.8 and 6.1.1.4'
Ru Ru 0.0552 3.2960 'International Tables Vol C Tables 4.2.6.8 and 6.1.1.4'
Se Se -0.7943 1.1372 'International Tables Vol C Tables 4.2.6.8 and 6.1.1.4'

loop_
_geom_angle_atom_site_label_1
_geom_angle_atom_site_label_2
_geom_angle_atom_site_label_3
_geom_angle
Cl1 Ru1 Cl2 91.83(5)
O7 Ru1 Cl1 90.60(9)
O7 Ru1 Cl2 175.76(9)
O7 Ru1 O8 87.44(12)
O7 Ru1 O9 88.66(12)
O8 Ru1 Cl1 87.49(9)
O8 Ru1 Cl2 89.19(9)
O9 Ru1 Cl1 173.41(10)
O9 Ru1 Cl2 88.53(10)
O9 Ru1 O8 85.93(13)
N1 Ru1 Cl1 92.74(14)
N1 Ru1 Cl2 91.54(13)
N1 Ru1 O7 91.82(16)
N1 Ru1 O8 179.23(16)
N1 Ru1 O9 93.83(17)
P2 Co1 P1 89.38(5)
P3 Co1 P1 91.38(5)
P3 Co1 P2 90.91(5)
C1 Co1 P1 89.26(18)
C1 Co1 P2 127.6(2)
C1 Co1 P3 141.5(2)
C1 Co1 C2 38.6(3)
C1 Co1 C4 66.0(3)
C1 Co1 C5 38.9(3)
C2 Co1 P1 113.45(19)
C2 Co1 P2 96.34(18)
C2 Co1 P3 154.11(18)
C3 Co1 P1 153.3(2)
C3 Co1 P2 97.1(2)
C3 Co1 P3 114.2(2)
C3 Co1 C1 66.3(3)
C3 Co1 C2 40.3(3)
C3 Co1 C4 39.7(3)
C3 Co1 C5 67.2(3)
C4 Co1 P1 139.9(3)
C4 Co1 P2 130.7(3)
C4 Co1 P3 90.0(2)
C4 Co1 C2 66.5(3)
C5 Co1 P1 101.0(2)
C5 Co1 P2 161.9(2)
C5 Co1 P3 103.6(2)
C5 Co1 C2 65.9(3)
C5 Co1 C4 40.3(3)
O1 P1 Co1 107.88(14)
O2 P1 Co1 108.60(15)
O2 P1 O1 105.4(2)
O7 P1 Co1 119.33(13)
O7 P1 O1 105.84(19)
O7 P1 O2 108.96(19)
O3 P2 Co1 107.28(13)
O3 P2 O4 101.2(2)
O4 P2 Co1 112.60(16)
O8 P2 Co1 117.48(14)
O8 P2 O3 108.75(18)
O8 P2 O4 108.26(19)
O5 P3 Co1 106.62(17)
O6 P3 Co1 110.78(16)
O6 P3 O5 102.5(3)
O9 P3 Co1 120.29(14)
O9 P3 O5 106.17(19)
O9 P3 O6 108.9(2)
C11 O1 P1 121.2(3)
C13 O2 P1 123.5(3)
C15 O3 P2 120.4(3)
C17 O4 P2 125.3(4)
C19 O5 P3 119.5(4)
C21 O6 P3 129.4(6)
C21 O6 C21A 28.8(5)
C21A O6 P3 120.5(6)
P1 O7 Ru1 128.68(19)
P2 O8 Ru1 131.9(2)
P3 O9 Ru1 128.34(19)
Se1 N1 Ru1 178.4(3)
C2 C1 Co1 71.5(3)
C2 C1 C5 110.5(6)
C5 C1 Co1 70.7(3)
C1 C2 Co1 69.8(3)
C1 C2 C3 107.5(6)
C3 C2 Co1 69.1(3)
C2 C3 Co1 70.7(3)
C4 C3 Co1 70.8(4)
C4 C3 C2 107.3(7)
C3 C4 Co1 69.5(3)
C3 C4 C5 107.5(6)
C5 C4 Co1 69.4(3)
C1 C5 Co1 70.4(3)
C1 C5 C4 107.2(7)
C4 C5 Co1 70.3(3)
O1 C11 C12 110.0(5)
O2 C13 C14 109.3(5)
O3 C15 C16 108.2(4)
O4 C17 C18 110.8(6)
O5 C19 C20 107.2(6)
O6 C21 C22 105.4(9)
O6 C21A C22A 116.9(12)

loop_
_geom_bond_atom_site_label_1
_geom_bond_atom_site_label_2
_geom_bond_distance
Ru1 Cl1 2.3400(12)
Ru1 Cl2 2.3542(11)
Ru1 O7 2.073(3)
Ru1 O8 2.081(3)
Ru1 O9 2.078(3)
Ru1 N1 1.731(4)
Se1 N1 1.651(4)
Co1 P1 2.1607(13)
Co1 P2 2.1599(14)
Co1 P3 2.1526(14)
Co1 C1 2.060(5)
Co1 C2 2.082(6)
Co1 C3 2.060(6)
Co1 C4 2.077(6)
Co1 C5 2.064(5)
P1 O1 1.586(3)
P1 O2 1.574(4)
P1 O7 1.515(3)
P2 O3 1.589(4)
P2 O4 1.598(4)
P2 O8 1.521(3)
P3 O5 1.596(4)
P3 O6 1.588(4)
P3 O9 1.512(3)
O1 C11 1.454(6)
O2 C13 1.460(6)
O3 C15 1.457(6)
O4 C17 1.436(7)
O5 C19 1.455(7)
O6 C21 1.392(10)
O6 C21A 1.491(11)
C1 C2 1.370(9)
C1 C5 1.375(10)
C2 C3 1.426(9)
C3 C4 1.404(12)
C4 C5 1.425(12)
C11 C12 1.464(7)
C13 C14 1.483(8)
C15 C16 1.504(7)
C17 C18 1.459(8)
C19 C20 1.481(8)
C21 C22 1.540(12)
C21A C22A 1.508(13)

loop_
_geom_torsion_atom_site_label_1
_geom_torsion_atom_site_label_2
_geom_torsion_atom_site_label_3
_geom_torsion_atom_site_label_4
_geom_torsion
Co1 P1 O1 C11 175.9(4)
Co1 P1 O2 C13 155.7(4)
Co1 P1 O7 Ru1 -28.3(3)
Co1 P2 O3 C15 -175.5(3)
Co1 P2 O4 C17 106.4(5)
Co1 P2 O8 Ru1 -20.2(3)
Co1 P3 O5 C19 178.0(5)
Co1 P3 O6 C21 107.3(7)
Co1 P3 O6 C21A 140.9(7)
Co1 P3 O9 Ru1 -26.0(3)
Co1 C1 C2 C3 -59.0(4)
Co1 C1 C5 C4 61.0(4)
Co1 C2 C3 C4 -61.7(4)
Co1 C3 C4 C5 -59.3(4)
Co1 C4 C5 C1 -61.0(4)
Cl1 Ru1 O7 P1 -114.2(2)
Cl1 Ru1 O8 P2 146.4(2)
Cl1 Ru1 O9 P3 55.6(10)
Cl1 Ru1 N1 Se1 140(10)
Cl2 Ru1 O7 P1 10.7(16)
Cl2 Ru1 O8 P2 -121.8(2)
Cl2 Ru1 O9 P3 148.8(3)
Cl2 Ru1 N1 Se1 49(10)
P1 Co1 P2 O3 85.61(15)
P1 Co1 P2 O4 -163.96(17)
P1 Co1 P2 O8 -37.16(15)
P1 Co1 P3 O5 176.90(19)
P1 Co1 P3 O6 -72.29(19)
P1 Co1 P3 O9 56.17(17)
P1 Co1 C1 C2 -130.8(4)
P1 Co1 C1 C5 108.6(4)
P1 Co1 C2 C1 55.6(4)
P1 Co1 C2 C3 174.4(4)
P1 Co1 C3 C2 -11.5(8)
P1 Co1 C3 C4 105.6(6)
P1 Co1 C4 C3 -137.9(4)
P1 Co1 C4 C5 -19.0(6)
P1 Co1 C5 C1 -74.9(4)
P1 Co1 C5 C4 167.7(4)
P1 O1 C11 C12 162.4(5)
P1 O2 C13 C14 -130.6(5)
P2 Co1 P1 O1 -178.13(16)
P2 Co1 P1 O2 -64.42(16)
P2 Co1 P1 O7 61.19(17)
P2 Co1 P3 O5 87.50(19)
P2 Co1 P3 O6 -161.69(19)
P2 Co1 P3 O9 -33.23(17)
P2 Co1 C1 C2 -42.2(4)
P2 Co1 C1 C5 -162.8(4)
P2 Co1 C2 C1 147.7(4)
P2 Co1 C2 C3 -93.5(4)
P2 Co1 C3 C2 91.5(4)
P2 Co1 C3 C4 -151.4(4)
P2 Co1 C4 C3 38.7(5)
P2 Co1 C4 C5 157.5(4)
P2 Co1 C5 C1 48.9(10)
P2 Co1 C5 C4 -68.5(10)
P2 O3 C15 C16 -175.5(4)
P2 O4 C17 C18 139.5(6)
P3 Co1 P1 O1 90.97(16)
P3 Co1 P1 O2 -155.32(16)
P3 Co1 P1 O7 -29.70(17)
P3 Co1 P2 O3 176.98(15)
P3 Co1 P2 O4 -72.58(17)
P3 Co1 P2 O8 54.22(15)
P3 Co1 C1 C2 137.9(3)
P3 Co1 C1 C5 17.3(6)
P3 Co1 C2 C1 -107.0(5)
P3 Co1 C2 C3 11.9(7)
P3 Co1 C3 C2 -174.3(3)
P3 Co1 C3 C4 -57.2(5)
P3 Co1 C4 C3 129.9(4)
P3 Co1 C4 C5 -111.2(5)
P3 Co1 C5 C1 -169.0(4)
P3 Co1 C5 C4 73.5(5)
P3 O5 C19 C20 -172.5(5)
P3 O6 C21 C22 91.4(10)
P3 O6 C21A C22A -114.2(12)
O1 P1 O2 C13 -89.0(4)
O1 P1 O7 Ru1 -149.9(2)
O2 P1 O1 C11 60.0(4)
O2 P1 O7 Ru1 97.2(3)
O3 P2 O4 C17 -139.4(5)
O3 P2 O8 Ru1 -142.2(2)
O4 P2 O3 C15 66.4(4)
O4 P2 O8 Ru1 108.7(3)
O5 P3 O6 C21 -139.3(7)
O5 P3 O6 C21A -105.7(7)
O5 P3 O9 Ru1 -146.9(3)
O6 P3 O5 C19 61.5(6)
O6 P3 O9 Ru1 103.4(3)
O7 Ru1 O8 P2 55.7(3)
O7 Ru1 O9 P3 -28.0(3)
O7 Ru1 N1 Se1 -129(10)
O7 P1 O1 C11 -55.3(4)
O7 P1 O2 C13 24.2(5)
O8 Ru1 O7 P1 -26.7(3)
O8 Ru1 O9 P3 59.5(3)
O8 Ru1 N1 Se1 -112(13)
O8 P2 O3 C15 -47.5(4)
O8 P2 O4 C17 -25.2(6)
O9 Ru1 O7 P1 59.3(3)
O9 Ru1 O8 P2 -33.2(3)
O9 Ru1 N1 Se1 -40(10)
O9 P3 O5 C19 -52.7(6)
O9 P3 O6 C21 -27.1(8)
O9 P3 O6 C21A 6.5(7)
N1 Ru1 O7 P1 153.1(3)
N1 Ru1 O8 P2 39(13)
N1 Ru1 O9 P3 -119.8(3)
C1 Co1 P1 O1 -50.5(3)
C1 Co1 P1 O2 63.2(3)
C1 Co1 P1 O7 -171.2(3)
C1 Co1 P2 O3 -3.0(3)
C1 Co1 P2 O4 107.5(3)
C1 Co1 P2 O8 -125.7(3)
C1 Co1 P3 O5 -92.6(3)
C1 Co1 P3 O6 18.3(4)
C1 Co1 P3 O9 146.7(3)
C1 Co1 C2 C3 118.9(6)
C1 Co1 C3 C2 -36.7(4)
C1 Co1 C3 C4 80.4(5)
C1 Co1 C4 C3 -81.2(5)
C1 Co1 C4 C5 37.6(4)
C1 Co1 C5 C4 -117.5(7)
C1 C2 C3 Co1 59.5(4)
C1 C2 C3 C4 -2.2(6)
C2 Co1 P1 O1 -81.5(2)
C2 Co1 P1 O2 32.2(3)
C2 Co1 P1 O7 157.8(2)
C2 Co1 P2 O3 -27.9(2)
C2 Co1 P2 O4 82.5(2)
C2 Co1 P2 O8 -150.7(2)
C2 Co1 P3 O5 -19.1(5)
C2 Co1 P3 O6 91.7(5)
C2 Co1 P3 O9 -139.8(4)
C2 Co1 C1 C5 -120.6(6)
C2 Co1 C3 C4 117.1(6)
C2 Co1 C4 C3 -38.9(4)
C2 Co1 C4 C5 80.0(5)
C2 Co1 C5 C1 36.1(4)
C2 Co1 C5 C4 -81.4(5)
C2 C1 C5 Co1 -60.7(4)
C2 C1 C5 C4 0.3(7)
C2 C3 C4 Co1 61.6(4)
C2 C3 C4 C5 2.4(6)
C3 Co1 P1 O1 -73.5(5)
C3 Co1 P1 O2 40.3(5)
C3 Co1 P1 O7 165.9(5)
C3 Co1 P2 O3 -68.5(3)
C3 Co1 P2 O4 42.0(3)
C3 Co1 P2 O8 168.8(3)
C3 Co1 P3 O5 -10.7(3)
C3 Co1 P3 O6 100.1(3)
C3 Co1 P3 O9 -131.4(3)
C3 Co1 C1 C2 38.2(4)
C3 Co1 C1 C5 -82.4(5)
C3 Co1 C2 C1 -118.9(6)
C3 Co1 C4 C5 118.9(6)
C3 Co1 C5 C1 80.1(5)
C3 Co1 C5 C4 -37.4(4)
C3 C4 C5 Co1 59.3(4)
C3 C4 C5 C1 -1.7(7)
C4 Co1 P1 O1 -0.7(4)
C4 Co1 P1 O2 113.0(4)
C4 Co1 P1 O7 -121.4(4)
C4 Co1 P2 O3 -92.2(3)
C4 Co1 P2 O4 18.3(3)
C4 Co1 P2 O8 145.1(3)
C4 Co1 P3 O5 -43.2(4)
C4 Co1 P3 O6 67.7(4)
C4 Co1 P3 O9 -163.9(4)
C4 Co1 C1 C2 81.7(5)
C4 Co1 C1 C5 -38.9(5)
C4 Co1 C2 C1 -80.5(5)
C4 Co1 C2 C3 38.3(5)
C4 Co1 C3 C2 -117.1(6)
C4 Co1 C5 C1 117.5(7)
C5 Co1 P1 O1 -13.1(3)
C5 Co1 P1 O2 100.6(3)
C5 Co1 P1 O7 -133.8(3)
C5 Co1 P2 O3 -39.7(8)
C5 Co1 P2 O4 70.7(8)
C5 Co1 P2 O8 -162.5(8)
C5 Co1 P3 O5 -81.5(3)
C5 Co1 P3 O6 29.4(3)
C5 Co1 P3 O9 157.8(3)
C5 Co1 C1 C2 120.6(6)
C5 Co1 C2 C1 -36.3(4)
C5 Co1 C2 C3 82.5(5)
C5 Co1 C3 C2 -79.2(4)
C5 Co1 C3 C4 37.9(4)
C5 Co1 C4 C3 -118.9(6)
C5 C1 C2 Co1 60.2(4)
C5 C1 C2 C3 1.1(6)
C21 O6 C21A C22A 3.1(13)
C21A O6 C21 C22 9.0(14)
